data_4062289
loop_
_publ_author_name
'Ionkin, Alex S.'
'Marshall, William J.'

_publ_section_title
;
 Synthesis and Unusual Thermal Behavior of (Lithium phosphino/amino)
 Difluorosilanes
;
_journal_issue 20
_journal_name_full Organometallics
_journal_page_first 4136
_journal_page_last 4144
_journal_paper_doi 10.1021/om0304412
_journal_volume 22
_journal_year 2003
_chemical_formula_sum 'C39 H65 P2 Si3'
_chemical_formula_weight 680.12
_space_group_IT_number 62
_symmetry_cell_setting orthorhombic
_symmetry_space_group_name_Hall '-P 2ac 2n'
_symmetry_space_group_name_H-M 'P n m a'
_cell_angle_alpha 90.0000(10)
_cell_angle_beta 90.0000(10)
_cell_angle_gamma 90.0000(10)
_cell_formula_units_Z 4
_cell_length_a 9.7121(14)
_cell_length_b 28.021(4)
_cell_length_c 15.778(2)
_cell_measurement_temperature 173(2)
_cell_volume 4294.0(11)
_diffrn_ambient_temperature 173(2)
_exptl_crystal_density_diffrn 1.052
_cod_depositor_comments
;
The following automatic conversions were performed:
'_symmetry_cell_setting' value 'Orthorhombic' changed to 'orthorhombic'
according to '/home/saulius/struct/CIF-dictionaries/cif_core.dic'
dictionary named 'cif_core.dic' version 2.4.1 from 2010-06-29.

Automatic conversion script
Id: cif_fix_enum 1527 2010-12-29 10:47:43Z saulius 
;
_cod_database_code 4062289

loop_
_symmetry_equiv_pos_as_xyz
'x, y, z'
'-x+1/2, -y, z+1/2'
'-x, y+1/2, -z'
'x+1/2, -y+1/2, -z+1/2'
'-x, -y, -z'
'x-1/2, y, -z-1/2'
'x, -y-1/2, z'
'-x-1/2, y-1/2, z-1/2'

loop_
_atom_site_label
_atom_site_type_symbol
_atom_site_fract_x
_atom_site_fract_y
_atom_site_fract_z
_atom_site_U_iso_or_equiv
_atom_site_adp_type
_atom_site_occupancy
_atom_site_symmetry_multiplicity
_atom_site_calc_flag
_atom_site_refinement_flags
_atom_site_disorder_assembly
_atom_site_disorder_group
Si1 Si 1.1315(2) 0.69763(8) -0.02495(16) 0.0387(7) Uani 0.426(2) 1 d P . 1
Si1' Si 1.02719(18) 0.69769(6) -0.07593(11) 0.0365(5) Uani 0.574(2) 1 d P . 1
P1 P 0.9582(4) 0.7500 -0.0036(2) 0.0398(10) Uani 0.425(4) 2 d SP . 1
P1' P 1.0411(3) 0.7500 0.03222(17) 0.0410(8) Uani 0.573(4) 2 d SP . 1
P2 P 1.2475(3) 0.7500 -0.1089(2) 0.0470(11) Uani 0.425(4) 2 d SP . 1
P2' P 1.1293(3) 0.7500 -0.16696(16) 0.0437(8) Uani 0.573(4) 2 d SP . 1
Si2 Si 0.8697(12) 0.7500 0.1278(13) 0.052(3) Uani 0.54(6) 2 d SP . 1
Si2' Si 0.857(2) 0.7500 0.112(2) 0.070(5) Uani 0.46(6) 2 d SP . 1
C1 C 1.0999(4) 0.63436(12) -0.0695(2) 0.0399(9) Uani 1 1 d . . 1
C2 C 1.0124(4) 0.60941(13) -0.1254(2) 0.0410(9) Uani 1 1 d . . 1
C3 C 1.0375(4) 0.56161(13) -0.1431(2) 0.0456(9) Uani 1 1 d . . 1
H3A H 0.9768 0.5453 -0.1804 0.055 Uiso 1 1 calc R . 1
C4 C 1.1475(4) 0.53673(13) -0.1085(3) 0.0441(9) Uani 1 1 d . . 1
C5 C 1.2303(4) 0.56118(14) -0.0534(3) 0.0515(11) Uani 1 1 d . . 1
H5A H 1.3050 0.5446 -0.0280 0.062 Uiso 1 1 calc R . 1
C6 C 1.2111(4) 0.60921(14) -0.0324(3) 0.0462(10) Uani 1 1 d . . 1
C7 C 0.8883(5) 0.63418(14) -0.1659(3) 0.0555(12) Uani 1 1 d . . 1
C8 C 0.9590(10) 0.6842(3) -0.2141(7) 0.0577(17) Uani 0.426(2) 1 d P . 1
C8' C 0.7457(7) 0.6001(2) -0.1516(6) 0.0577(17) Uani 0.574(2) 1 d P . 1
C9 C 0.8491(11) 0.6080(3) -0.2484(7) 0.0544(16) Uani 0.426(2) 1 d P . 1
C9' C 0.8513(8) 0.6788(3) -0.1115(5) 0.0544(16) Uani 0.574(2) 1 d P . 1
C10 C 0.7912(12) 0.6490(4) -0.1081(7) 0.0578(16) Uani 0.426(2) 1 d P . 1
C10' C 0.9011(9) 0.6424(3) -0.2562(5) 0.0578(16) Uani 0.574(2) 1 d P . 1
C11 C 1.1726(4) 0.48403(14) -0.1297(3) 0.0546(11) Uani 1 1 d . . 1
C12 C 1.0623(14) 0.4609(4) -0.1796(12) 0.102(3) Uani 0.502(4) 1 d P . 1
C12' C 1.2982(14) 0.4641(4) -0.0913(12) 0.102(3) Uani 0.498(4) 1 d P . 1
C13 C 1.3137(13) 0.4799(3) -0.1720(9) 0.086(3) Uani 0.502(4) 1 d P . 1
C13' C 1.0391(13) 0.4557(3) -0.1047(9) 0.086(3) Uani 0.498(4) 1 d P . 1
C14 C 1.1867(16) 0.4563(3) -0.0396(7) 0.093(3) Uani 0.502(4) 1 d P . 1
C14' C 1.1791(17) 0.4793(3) -0.2292(7) 0.093(3) Uani 0.498(4) 1 d P . 1
C15 C 1.3086(4) 0.63357(15) 0.0308(3) 0.0602(12) Uani 1 1 d . . 1
C16 C 1.2305(12) 0.6785(5) 0.0702(9) 0.075(2) Uani 0.426(2) 1 d P . 1
C16' C 1.4406(8) 0.6038(3) 0.0404(6) 0.075(2) Uani 0.574(2) 1 d P . 1
C17 C 1.3246(12) 0.5984(4) 0.1200(7) 0.0657(18) Uani 0.426(2) 1 d P . 1
C17' C 1.3688(9) 0.6822(3) -0.0168(5) 0.0657(18) Uani 0.574(2) 1 d P . 1
C18 C 1.4458(12) 0.6413(4) 0.0019(7) 0.0659(18) Uani 0.426(2) 1 d P . 1
C18' C 1.2391(8) 0.6461(3) 0.1060(6) 0.0659(18) Uani 0.574(2) 1 d P . 1
C21 C 0.6829(15) 0.7500 0.0616(11) 0.103(6) Uani 0.50 2 d SP . 1
C22 C 0.997(2) 0.7500 0.2198(10) 0.143(10) Uani 0.50 2 d SP . 1
C23 C 0.855(3) 0.6909(11) 0.168(2) 0.226(18) Uani 0.50 1 d P . 1
C24 C 0.773(2) 0.6931(7) 0.1382(12) 0.137(10) Uani 0.50 1 d P . 1

loop_
_atom_site_aniso_label
_atom_site_aniso_U_11
_atom_site_aniso_U_22
_atom_site_aniso_U_33
_atom_site_aniso_U_23
_atom_site_aniso_U_13
_atom_site_aniso_U_12
Si1 0.0321(13) 0.0393(13) 0.0445(14) 0.0025(11) -0.0083(11) -0.0010(10)
Si1' 0.0391(10) 0.0304(9) 0.0402(10) -0.0002(7) -0.0027(8) 0.0028(7)
P1 0.035(2) 0.0425(19) 0.042(2) 0.000 -0.0068(17) 0.000
P1' 0.0503(18) 0.0334(13) 0.0393(15) 0.000 -0.0027(14) 0.000
P2 0.042(2) 0.0381(18) 0.061(2) 0.000 0.0096(17) 0.000
P2' 0.0521(17) 0.0361(13) 0.0428(15) 0.000 0.0062(12) 0.000
Si2 0.040(5) 0.071(5) 0.044(5) 0.000 0.009(3) 0.000
Si2' 0.110(11) 0.050(5) 0.051(9) 0.000 0.030(7) 0.000
C1 0.039(2) 0.0339(18) 0.047(2) 0.0070(16) 0.0052(18) 0.0035(15)
C2 0.046(2) 0.0371(19) 0.040(2) 0.0000(17) -0.0012(17) 0.0070(16)
C3 0.052(2) 0.037(2) 0.048(2) 0.0016(17) -0.0003(19) 0.0054(18)
C4 0.046(2) 0.035(2) 0.051(2) 0.0043(18) 0.0089(19) 0.0057(17)
C5 0.041(2) 0.045(2) 0.068(3) 0.010(2) 0.003(2) 0.0094(18)
C6 0.038(2) 0.044(2) 0.057(2) 0.0003(19) -0.0016(19) 0.0040(17)
C7 0.070(3) 0.041(2) 0.056(3) -0.0095(19) -0.025(2) 0.014(2)
C8 0.038(3) 0.040(3) 0.096(5) 0.009(3) -0.011(3) -0.004(2)
C8' 0.038(3) 0.040(3) 0.096(5) 0.009(3) -0.011(3) -0.004(2)
C9 0.057(4) 0.034(3) 0.073(4) -0.014(3) -0.023(3) 0.008(3)
C9' 0.057(4) 0.034(3) 0.073(4) -0.014(3) -0.023(3) 0.008(3)
C10 0.070(4) 0.047(4) 0.057(4) -0.008(3) -0.010(3) 0.017(3)
C10' 0.070(4) 0.047(4) 0.057(4) -0.008(3) -0.010(3) 0.017(3)
C11 0.058(3) 0.034(2) 0.071(3) 0.010(2) 0.013(2) 0.0076(19)
C12 0.092(7) 0.050(4) 0.164(10) -0.023(6) -0.033(7) 0.026(4)
C12' 0.092(7) 0.050(4) 0.164(10) -0.023(6) -0.033(7) 0.026(4)
C13 0.104(7) 0.038(3) 0.115(7) 0.001(4) 0.053(6) 0.002(4)
C13' 0.104(7) 0.038(3) 0.115(7) 0.001(4) 0.053(6) 0.002(4)
C14 0.160(9) 0.042(4) 0.077(5) 0.007(4) 0.031(6) 0.030(5)
C14' 0.160(9) 0.042(4) 0.077(5) 0.007(4) 0.031(6) 0.030(5)
C15 0.041(2) 0.058(3) 0.081(3) -0.001(2) -0.017(2) 0.009(2)
C16 0.055(4) 0.078(5) 0.092(6) -0.002(4) -0.033(4) 0.017(4)
C16' 0.055(4) 0.078(5) 0.092(6) -0.002(4) -0.033(4) 0.017(4)
C17 0.068(4) 0.061(4) 0.069(4) 0.018(3) -0.023(4) -0.009(3)
C17' 0.068(4) 0.061(4) 0.069(4) 0.018(3) -0.023(4) -0.009(3)
C18 0.063(4) 0.072(5) 0.063(4) 0.001(4) -0.011(4) 0.005(4)
C18' 0.063(4) 0.072(5) 0.063(4) 0.001(4) -0.011(4) 0.005(4)
C21 0.039(8) 0.171(18) 0.099(12) 0.000 0.015(8) 0.000
C22 0.110(15) 0.28(3) 0.041(9) 0.000 -0.022(10) 0.000
C23 0.15(2) 0.25(3) 0.28(3) 0.21(3) 0.12(2) 0.060(19)
C24 0.20(2) 0.129(15) 0.086(10) -0.018(11) 0.045(13) -0.106(16)

loop_
_geom_bond_atom_site_label_1
_geom_bond_atom_site_label_2
_geom_bond_distance
_geom_bond_site_symmetry_2
_geom_bond_publ_flag
Si1 Si1' 1.293(3) . ?
Si1 C16 1.862(12) . ?
Si1 C1 1.932(4) . ?
Si1 P1' 1.934(3) . ?
Si1 P1 2.258(4) . ?
Si1 P2 2.276(4) . ?
Si1 C17' 2.348(9) . ?
Si1 P2' 2.679(3) . ?
Si1' C9' 1.874(8) . ?
Si1' C1 1.912(4) . ?
Si1' P1 1.975(3) . ?
Si1' P1' 2.254(3) . ?
Si1' P2' 2.279(3) . ?
Si1' C8 2.309(11) . ?
Si1' P2 2.646(3) . ?
P1 P1' 0.983(4) . ?
P1 Si1' 1.975(3) 7_575 ?
P1 Si2' 2.07(3) . ?
P1 Si2 2.244(19) . ?
P1 Si1 2.258(4) 7_575 ?
P1' Si1 1.934(3) 7_575 ?
P1' Si2' 2.187(19) . ?
P1' Si2 2.246(15) . ?
P1' Si1' 2.254(3) 7_575 ?
P2 P2' 1.468(5) . ?
P2 Si1 2.276(4) 7_575 ?
P2 Si1' 2.646(3) 7_575 ?
P2' Si1' 2.280(3) 7_575 ?
P2' Si1 2.679(3) 7_575 ?
Si2 C23 1.78(3) . ?
Si2 C23 1.78(3) 7_575 ?
Si2 C24 1.859(17) . ?
Si2 C24 1.859(17) 7_575 ?
Si2 C22 1.91(3) . ?
Si2 C21 2.09(2) . ?
Si2' C24 1.839(19) . ?
Si2' C24 1.839(19) 7_575 ?
Si2' C21 1.87(3) . ?
Si2' C23 1.88(3) . ?
Si2' C23 1.88(3) 7_575 ?
Si2' C22 2.18(4) . ?
C1 C2 1.410(5) . ?
C1 C6 1.417(5) . ?
C2 C3 1.390(5) . ?
C2 C7 1.531(5) . ?
C3 C4 1.388(5) . ?
C4 C5 1.367(6) . ?
C4 C11 1.534(5) . ?
C5 C6 1.399(5) . ?
C6 C15 1.534(6) . ?
C7 C10 1.377(11) . ?
C7 C10' 1.448(9) . ?
C7 C9 1.540(11) . ?
C7 C9' 1.560(8) . ?
C7 C8' 1.698(8) . ?
C7 C8 1.736(10) . ?
C8 C10' 1.459(12) . ?
C8 C9' 1.933(14) . ?
C8' C10 1.595(13) . ?
C8' C9 1.841(15) . ?
C9 C10' 1.094(11) . ?
C9' C10 1.022(12) . ?
C11 C12' 1.472(12) . ?
C11 C12 1.480(13) . ?
C11 C13 1.529(11) . ?
C11 C13' 1.570(11) . ?
C11 C14' 1.578(12) . ?
C11 C14 1.625(11) . ?
C12 C13' 1.213(18) . ?
C12 C14' 1.471(19) . ?
C12' C13 1.356(19) . ?
C12' C14 1.374(18) . ?
C13 C14' 1.590(19) . ?
C13' C14 1.763(19) . ?
C15 C18' 1.410(9) . ?
C15 C18 1.425(12) . ?
C15 C16' 1.537(9) . ?
C15 C16 1.596(13) . ?
C15 C17' 1.662(9) . ?
C15 C17 1.724(11) . ?
C16 C18' 1.071(13) . ?
C16 C17' 1.924(17) . ?
C16' C18 1.215(14) . ?
C16' C17 1.694(15) . ?
C17 C18' 1.589(14) . ?
C17' C18 1.399(14) . ?
C23 C24 0.93(3) . ?
